data_4342506
loop_
_publ_author_name
'Guillet, Gary L.'
'Gordon, Jesse B.'
'Di Francesco, Gianna N.'
'Calkins, Matthew W.'
'\<Ci\<zm\'ar, Erik'
'Abboud, Khalil A.'
'Meisel, Mark W.'
'Garc\'ia-Serres, Ricardo'
'Murray, Leslie J.'

_publ_section_title
;
 A family of tri- and dimetallic pyridine dicarboxamide cryptates: unusual
 o,n,o-coordination and facile access to secondary coordination sphere
 hydrogen bonding interactions.
;
_journal_issue 6
_journal_name_full 'Inorganic chemistry'
_journal_page_first 2691
_journal_page_last 2704
_journal_paper_doi 10.1021/ic502873d
_journal_volume 54
_journal_year 2015
_chemical_formula_moiety 'C93 H104 N10 O20 F6 S2 Co3, 2(CF3SO3), (C4H8O1), 4(C2H3N1)'
_chemical_formula_sum 'C111 H118 Co3 F12 N14 O26 S4'
_chemical_formula_weight 2597.22
_space_group_crystal_system monoclinic
_space_group_IT_number 14
_space_group_name_Hall '-P 2yn'
_space_group_name_H-M_alt 'P 1 21/n 1'
_symmetry_space_group_name_Hall '-P 2yn'
_symmetry_space_group_name_H-M 'P 1 21/n 1'
_atom_sites_solution_hydrogens geom
_audit_creation_method SHELXL-2013
_audit_update_record
;
2014-05-22 # Formatted by publCIF

;
_cell_angle_alpha 90
_cell_angle_beta 96.972(2)
_cell_angle_gamma 90
_cell_formula_units_Z 4
_cell_length_a 12.6404(3)
_cell_length_b 41.0768(11)
_cell_length_c 23.8572(6)
_cell_measurement_reflns_used 4781
_cell_measurement_temperature 100(2)
_cell_measurement_theta_max 28.0
_cell_measurement_theta_min 2.0
_cell_volume 12295.7(5)
_computing_cell_refinement 'Bruker APEX2'
_computing_data_collection 'Bruker APEX2 (Bruker, 2008)'
_computing_data_reduction 'Bruker SAINT (Bruker, 2008)'
_computing_molecular_graphics 'SHELXL-2013 (Sheldrick, 2013)'
_computing_publication_material 'SHELXL-2013 (Sheldrick, 2013)'
_computing_structure_refinement 'SHELXL-2013 (Sheldrick, 2013)'
_computing_structure_solution 'SHELXL-2013 (Sheldrick, 2013)'
_diffrn_ambient_temperature 100(2)
_diffrn_measured_fraction_theta_full 0.686
_diffrn_measured_fraction_theta_max 0.978
_diffrn_measurement_device_type 'Bruker APEX-II DUO'
_diffrn_measurement_method 'phi and omega scans'
_diffrn_radiation_type CuK\a
_diffrn_radiation_wavelength 1.54178
_diffrn_reflns_av_R_equivalents 0.1364
_diffrn_reflns_av_unetI/netI 0.2040
_diffrn_reflns_Laue_measured_fraction_full 0.686
_diffrn_reflns_Laue_measured_fraction_max 0.978
_diffrn_reflns_limit_h_max 11
_diffrn_reflns_limit_h_min -13
_diffrn_reflns_limit_k_max 43
_diffrn_reflns_limit_k_min -43
_diffrn_reflns_limit_l_max 25
_diffrn_reflns_limit_l_min -25
_diffrn_reflns_number 46558
_diffrn_reflns_point_group_measured_fraction_full 0.686
_diffrn_reflns_point_group_measured_fraction_max 0.978
_diffrn_reflns_theta_full 67.679
_diffrn_reflns_theta_max 55.259
_diffrn_reflns_theta_min 2.151
_diffrn_source 'I\mS microsource'
_exptl_absorpt_coefficient_mu 4.569
_exptl_absorpt_correction_T_max 0.3491
_exptl_absorpt_correction_T_min 0.2151
_exptl_absorpt_correction_type analytical
_exptl_absorpt_process_details 'based on measured indexed crystal faces, Bruker SHELXTL  v6.14 (Bruker 2008)'
_exptl_crystal_colour yellow
_exptl_crystal_density_diffrn 1.403
_exptl_crystal_description plates
_exptl_crystal_F_000 5372
_exptl_crystal_size_max 0.108
_exptl_crystal_size_mid 0.036
_exptl_crystal_size_min 0.012
_refine_diff_density_max 0.732
_refine_diff_density_min -0.644
_refine_diff_density_rms 0.092
_refine_ls_extinction_method none
_refine_ls_goodness_of_fit_ref 0.885
_refine_ls_hydrogen_treatment constr
_refine_ls_matrix_type full
_refine_ls_number_parameters 890
_refine_ls_number_reflns 15263
_refine_ls_number_restraints 65
_refine_ls_restrained_S_all 0.884
_refine_ls_R_factor_all 0.1736
_refine_ls_R_factor_gt 0.0948
_refine_ls_shift/su_max 0.009
_refine_ls_shift/su_mean 0.000
_refine_ls_structure_factor_coef Fsqd
_refine_ls_weighting_details 'w=1/[\s^2^(Fo^2^)+(0.1000P)^2^] where P=(Fo^2^+2Fc^2^)/3'
_refine_ls_weighting_scheme calc
_refine_ls_wR_factor_gt 0.2181
_refine_ls_wR_factor_ref 0.2451
_reflns_Friedel_coverage 0.000
_reflns_number_gt 5839
_reflns_number_total 15263
_reflns_threshold_expression 'I > 2\s(I)'
_cod_data_source_file ic502873d_si_003.cif
_cod_data_source_block gui28
_cod_depositor_comments 'Adding full bibliography for 4342504--4342510.cif.'
_cod_database_code 4342506
_shelx_space_group_comment
; 
The symmetry employed for this shelxl refinement is uniquely defined 
by the following loop, which should always be used as a source of 
symmetry information in preference to the above space-group names. 
They are only intended as comments. 
;
_shelx_estimated_absorpt_t_min 0.638
_shelx_estimated_absorpt_t_max 0.947
_shelxl_version_number 2013-3

loop_
_space_group_symop_operation_xyz
'x, y, z'
'-x+1/2, y+1/2, -z+1/2'
'-x, -y, -z'
'x-1/2, -y-1/2, z-1/2'

loop_
_atom_site_label
_atom_site_type_symbol
_atom_site_fract_x
_atom_site_fract_y
_atom_site_fract_z
_atom_site_U_iso_or_equiv
_atom_site_adp_type
_atom_site_occupancy
_atom_site_site_symmetry_order
_atom_site_calc_flag
_atom_site_refinement_flags_posn
_atom_site_refinement_flags_adp
_atom_site_refinement_flags_occupancy
_atom_site_disorder_assembly
_atom_site_disorder_group
Co1 Co 1.07110(9) 0.74040(2) -0.49731(4) 0.0536(3) Uani 1 1 d . . . . .
Co2 Co 1.12539(9) 0.73842(2) -0.36811(4) 0.0544(3) Uani 1 1 d . . . . .
Co3 Co 1.35178(10) 0.72743(3) -0.41558(5) 0.0669(4) Uani 1 1 d . . . . .
S1 S 1.34585(17) 0.73906(6) -0.27118(8) 0.0798(7) Uani 1 1 d . . . . .
F1 F 1.2505(2) 0.69104(14) -0.2322(3) 0.0949(10) Uiso 0.7 1 d D . P A 1
F2 F 1.4049(4) 0.70120(16) -0.18140(12) 0.0949(10) Uiso 0.7 1 d D . P A 1
F3 F 1.4067(3) 0.67783(9) -0.25931(18) 0.0949(10) Uiso 0.7 1 d D . P A 1
F1' F 1.2788(3) 0.67649(9) -0.2372(6) 0.0949(10) Uiso 0.3 1 d D . P A 2
F2' F 1.3786(10) 0.7095(2) -0.17997(13) 0.0949(10) Uiso 0.3 1 d D . P A 2
F3' F 1.4420(3) 0.68719(16) -0.2490(3) 0.0949(10) Uiso 0.3 1 d D . P A 2
O1 O 1.1086(3) 0.69064(9) -0.52062(15) 0.0493(12) Uani 1 1 d . . . . .
O2 O 1.1039(4) 0.79299(10) -0.50897(16) 0.0667(15) Uani 1 1 d . . . . .
O3 O 1.0949(4) 0.93476(10) -0.42518(17) 0.0642(14) Uani 1 1 d . . . . .
S2 S 1.4536(2) 0.71919(6) -0.53479(9) 0.0943(8) Uani 1 1 d D . . . .
O4 O 1.2445(3) 0.53511(9) -0.50278(16) 0.0511(12) Uani 1 1 d . . . . .
O5 O 1.0927(3) 0.68682(10) -0.35471(16) 0.0550(13) Uani 1 1 d . . . . .
O6 O 1.1419(3) 0.78748(10) -0.33700(16) 0.0558(13) Uani 1 1 d . . . . .
F4 F 1.5358(4) 0.66580(12) -0.48312(12) 0.0894(10) Uiso 0.7 1 d D . P B 1
F5 F 1.4171(3) 0.65634(9) -0.5571(2) 0.0894(10) Uiso 0.7 1 d D . P B 1
F6 F 1.5827(2) 0.67350(15) -0.56797(15) 0.0894(10) Uiso 0.7 1 d D . P B 1
F4' F 1.5949(3) 0.6747(4) -0.5055(3) 0.0894(10) Uiso 0.3 1 d D . P C 2
F5' F 1.4571(6) 0.64443(7) -0.5362(6) 0.0894(10) Uiso 0.3 1 d D . P C 2
F6' F 1.5461(4) 0.6718(3) -0.58247(14) 0.0894(10) Uiso 0.3 1 d D . P C 2
O7 O 1.3341(4) 0.93281(11) -0.3016(2) 0.0836(17) Uani 1 1 d . . . . .
O8 O 0.9568(3) 0.54966(9) -0.46111(16) 0.0454(12) Uani 1 1 d . . . . .
O9 O 1.3732(4) 0.67772(10) -0.39787(19) 0.0635(15) Uani 1 1 d . . . . .
O10 O 1.4090(4) 0.77869(11) -0.40979(19) 0.0688(15) Uani 1 1 d . . . . .
O11 O 1.4133(4) 0.93396(11) -0.45040(19) 0.0728(16) Uani 1 1 d . . . . .
O12 O 1.2118(3) 0.53436(9) -0.34313(16) 0.0492(12) Uani 1 1 d . . . . .
O13 O 1.0065(4) 0.74345(10) -0.42824(18) 0.0658(15) Uani 1 1 d . . . . .
H13B H 0.9334 0.7467 -0.4243 0.079 Uiso 1 1 calc R U . . .
O14 O 1.2079(4) 0.74331(11) -0.43681(18) 0.0681(15) Uani 1 1 d . . . . .
H14B H 1.2208 0.7673 -0.4362 0.082 Uiso 1 1 calc R U . . .
O15 O 1.2906(3) 0.73085(10) -0.32718(15) 0.0482(12) Uani 1 1 d . . . . .
O16 O 1.2817(4) 0.75965(14) -0.2384(2) 0.0889(18) Uani 1 1 d . . . . .
O17 O 1.4546(4) 0.75044(15) -0.2719(2) 0.094(2) Uani 1 1 d . . . . .
O18 O 1.3719(4) 0.71918(14) -0.4999(2) 0.0892(18) Uani 1 1 d . . . . .
O19 O 1.4224(6) 0.72390(19) -0.5917(2) 0.142(3) Uani 1 1 d . . . . .
O20 O 1.5515(6) 0.73779(16) -0.5087(3) 0.150(3) Uani 1 1 d . . . . .
N1 N 1.1707(4) 0.65978(10) -0.58903(18) 0.0397(14) Uani 1 1 d . . . . .
H1A H 1.1873 0.6612 -0.6237 0.048 Uiso 1 1 calc R U . . .
N2 N 1.1346(4) 0.74507(10) -0.57352(19) 0.0453(15) Uani 1 1 d . . . . .
N3 N 1.1391(4) 0.83116(11) -0.5719(2) 0.0552(17) Uani 1 1 d . . . . .
H3A H 1.1533 0.8351 -0.6064 0.066 Uiso 1 1 calc R U . . .
N4 N 0.9746(4) 0.65525(11) -0.31366(19) 0.0445(15) Uani 1 1 d . . . . .
H4B H 0.9373 0.6538 -0.2849 0.053 Uiso 1 1 calc R U . . .
N5 N 1.0491(4) 0.73789(10) -0.2972(2) 0.0445(14) Uani 1 1 d . . . . .
N6 N 1.0910(4) 0.82194(10) -0.27010(19) 0.0493(15) Uani 1 1 d . . . . .
H6A H 1.0475 0.8239 -0.2442 0.059 Uiso 1 1 calc R U . . .
N7 N 1.4822(4) 0.63974(11) -0.3541(2) 0.0498(16) Uani 1 1 d . . . . .
H7A H 1.5486 0.6362 -0.3397 0.060 Uiso 1 1 calc R U . . .
N8 N 1.5054(4) 0.72466(12) -0.3814(2) 0.0516(16) Uani 1 1 d . . . . .
N9 N 1.5585(5) 0.80908(12) -0.3913(3) 0.073(2) Uani 1 1 d . . . . .
H9B H 1.6271 0.8082 -0.3793 0.087 Uiso 1 1 calc R U . . .
N10 N 0.9183(5) 0.73948(14) -0.5465(2) 0.0671(19) Uani 1 1 d . . . . .
C1 C 1.1399(5) 0.68770(14) -0.5668(2) 0.0409(15) Uiso 1 1 d . . . . .
C2 C 1.1514(5) 0.71800(15) -0.6027(2) 0.0443(16) Uiso 1 1 d . . . . .
C3 C 1.1692(5) 0.71891(16) -0.6590(3) 0.0520(17) Uiso 1 1 d . . . . .
H3B H 1.1747 0.6996 -0.6803 0.062 Uiso 1 1 calc R U . . .
C4 C 1.1785(5) 0.75004(15) -0.6829(3) 0.0536(18) Uiso 1 1 d . . . . .
H4A H 1.1932 0.7519 -0.7209 0.064 Uiso 1 1 calc R U . . .
C5 C 1.1665(5) 0.77770(17) -0.6521(3) 0.0531(17) Uiso 1 1 d . . . . .
H5A H 1.1723 0.7986 -0.6684 0.064 Uiso 1 1 calc R U . . .
C6 C 1.1459(5) 0.77432(15) -0.5970(2) 0.0432(16) Uiso 1 1 d . . . . .
C7 C 1.1271(5) 0.80011(15) -0.5554(2) 0.0462(16) Uiso 1 1 d . . . . .
C8 C 1.1286(5) 0.85840(15) -0.5333(2) 0.0449(16) Uiso 1 1 d . . . . .
C9 C 1.1957(5) 0.86094(15) -0.4849(2) 0.0505(17) Uiso 1 1 d . . . . .
H9A H 1.2488 0.8448 -0.4761 0.061 Uiso 1 1 calc R U . . .
C10 C 1.1887(5) 0.88698(16) -0.4474(3) 0.0524(18) Uiso 1 1 d . . . . .
C11 C 1.1100(5) 0.90924(16) -0.4611(3) 0.0519(17) Uiso 1 1 d . . . . .
C12 C 1.0428(5) 0.90884(16) -0.5118(3) 0.0541(18) Uiso 1 1 d . . . . .
C13 C 1.0536(5) 0.88184(16) -0.5484(3) 0.0551(18) Uiso 1 1 d . . . . .
H13A H 1.0087 0.8801 -0.5832 0.066 Uiso 1 1 calc R U . . .
C14 C 1.2747(5) 0.89401(17) -0.3992(3) 0.0519(17) Uiso 1 1 d . . . . .
H14A H 1.2816 0.9183 -0.3981 0.062 Uiso 1 1 calc R U . . .
C15 C 1.0206(6) 0.92842(17) -0.3868(3) 0.065(2) Uiso 1 1 d . . . . .
H15A H 1.0465 0.9102 -0.3616 0.078 Uiso 1 1 calc R U . . .
H15B H 0.9514 0.9220 -0.4078 0.078 Uiso 1 1 calc R U . . .
C16 C 1.0060(7) 0.9579(2) -0.3525(3) 0.093(3) Uiso 1 1 d . . . . .
H16A H 0.9541 0.9534 -0.3262 0.140 Uiso 1 1 calc R U . . .
H16B H 0.9800 0.9759 -0.3776 0.140 Uiso 1 1 calc R U . . .
H16C H 1.0743 0.9640 -0.3312 0.140 Uiso 1 1 calc R U . . .
C17 C 0.9642(6) 0.93671(18) -0.5298(3) 0.073(2) Uiso 1 1 d . . . . .
H17A H 0.9320 0.9439 -0.4956 0.088 Uiso 1 1 calc R U . . .
C18 C 1.0296(6) 0.96539(18) -0.5492(3) 0.081(2) Uiso 1 1 d . . . . .
H18A H 0.9819 0.9837 -0.5603 0.121 Uiso 1 1 calc R U . . .
H18B H 1.0654 0.9586 -0.5814 0.121 Uiso 1 1 calc R U . . .
H18C H 1.0829 0.9721 -0.5181 0.121 Uiso 1 1 calc R U . . .
C19 C 0.8735(7) 0.9265(2) -0.5745(4) 0.100(3) Uiso 1 1 d . . . . .
H19A H 0.8323 0.9090 -0.5594 0.150 Uiso 1 1 calc R U . . .
H19B H 0.9030 0.9188 -0.6082 0.150 Uiso 1 1 calc R U . . .
H19C H 0.8268 0.9452 -0.5844 0.150 Uiso 1 1 calc R U . . .
C20 C 1.1802(4) 0.62875(14) -0.5648(2) 0.0391(15) Uiso 1 1 d . . . . .
C21 C 1.1558(4) 0.62099(14) -0.5112(2) 0.0399(15) Uiso 1 1 d . . . . .
H21A H 1.1262 0.6368 -0.4886 0.048 Uiso 1 1 calc R U . . .
C22 C 1.1769(5) 0.58814(14) -0.4908(2) 0.0391(15) Uiso 1 1 d . . . . .
C23 C 1.2232(4) 0.56603(14) -0.5243(2) 0.0386(15) Uiso 1 1 d . . . . .
C24 C 1.2413(5) 0.57340(15) -0.5793(2) 0.0466(16) Uiso 1 1 d . . . . .
C25 C 1.2196(5) 0.60513(15) -0.5985(3) 0.0469(16) Uiso 1 1 d . . . . .
H25A H 1.2323 0.6107 -0.6357 0.056 Uiso 1 1 calc R U . . .
C26 C 1.1560(4) 0.57828(15) -0.4311(2) 0.0394(15) Uiso 1 1 d . . . . .
H26A H 1.1434 0.5543 -0.4333 0.047 Uiso 1 1 calc R U . . .
C27 C 1.3548(5) 0.53051(17) -0.4813(3) 0.062(2) Uiso 1 1 d . . . . .
H27A H 1.3791 0.5482 -0.4546 0.075 Uiso 1 1 calc R U . . .
H27B H 1.3993 0.5308 -0.5127 0.075 Uiso 1 1 calc R U . . .
C28 C 1.3645(5) 0.49839(16) -0.4518(3) 0.0596(19) Uiso 1 1 d . . . . .
H28A H 1.4392 0.4945 -0.4371 0.089 Uiso 1 1 calc R U . . .
H28B H 1.3398 0.4811 -0.4785 0.089 Uiso 1 1 calc R U . . .
H28C H 1.3210 0.4985 -0.4205 0.089 Uiso 1 1 calc R U . . .
C29 C 1.2978(7) 0.5499(2) -0.6157(4) 0.032(2) Uiso 0.6 1 d . . P D 1
H29A H 1.3084 0.5288 -0.5948 0.039 Uiso 0.6 1 calc R U P D 1
C30 C 1.4054(7) 0.5614(2) -0.6291(4) 0.036(2) Uiso 0.6 1 d . . P D 1
H30A H 1.4535 0.5639 -0.5940 0.054 Uiso 0.6 1 calc R U P D 1
H30B H 1.3974 0.5824 -0.6487 0.054 Uiso 0.6 1 calc R U P D 1
H30C H 1.4349 0.5453 -0.6534 0.054 Uiso 0.6 1 calc R U P D 1
C31 C 1.2267(9) 0.5436(3) -0.6690(4) 0.056(3) Uiso 0.6 1 d . . P D 1
H31A H 1.1573 0.5360 -0.6601 0.084 Uiso 0.6 1 calc R U P D 1
H31B H 1.2588 0.5270 -0.6910 0.084 Uiso 0.6 1 calc R U P D 1
H31C H 1.2173 0.5638 -0.6910 0.084 Uiso 0.6 1 calc R U P D 1
C29' C 1.2527(12) 0.5454(4) -0.6269(6) 0.048(4) Uiso 0.4 1 d . . P D 2
H29B H 1.2591 0.5237 -0.6077 0.058 Uiso 0.4 1 calc R U P D 2
C30' C 1.3616(14) 0.5549(5) -0.6423(8) 0.071(6) Uiso 0.4 1 d . . P D 2
H30D H 1.3814 0.5402 -0.6718 0.106 Uiso 0.4 1 calc R U P D 2
H30E H 1.4144 0.5532 -0.6088 0.106 Uiso 0.4 1 calc R U P D 2
H30F H 1.3592 0.5773 -0.6563 0.106 Uiso 0.4 1 calc R U P D 2
C31' C 1.1776(11) 0.5427(4) -0.6748(6) 0.037(4) Uiso 0.4 1 d . . P D 2
H31D H 1.1969 0.5246 -0.6982 0.055 Uiso 0.4 1 calc R U P D 2
H31E H 1.1762 0.5630 -0.6966 0.055 Uiso 0.4 1 calc R U P D 2
H31F H 1.1069 0.5388 -0.6632 0.055 Uiso 0.4 1 calc R U P D 2
C32 C 1.0311(5) 0.68273(15) -0.3188(2) 0.0423(16) Uiso 1 1 d . . . . .
C33 C 1.0149(4) 0.71000(14) -0.2774(2) 0.0363(14) Uiso 1 1 d . . . . .
C34 C 0.9745(5) 0.70841(16) -0.2269(2) 0.0514(17) Uiso 1 1 d . . . . .
H34A H 0.9508 0.6882 -0.2137 0.062 Uiso 1 1 calc R U . . .
C35 C 0.9683(5) 0.73599(15) -0.1954(3) 0.0472(16) Uiso 1 1 d . . . . .
H35A H 0.9402 0.7352 -0.1602 0.057 Uiso 1 1 calc R U . . .
C36 C 1.0032(4) 0.76467(14) -0.2155(2) 0.0407(15) Uiso 1 1 d . . . . .
H36A H 1.0002 0.7842 -0.1945 0.049 Uiso 1 1 calc R U . . .
C37 C 1.0431(5) 0.76465(15) -0.2670(2) 0.0429(16) Uiso 1 1 d . . . . .
C38 C 1.0961(5) 0.79286(16) -0.2949(3) 0.0515(17) Uiso 1 1 d . . . . .
C39 C 1.1502(5) 0.84969(15) -0.2823(3) 0.0481(17) Uiso 1 1 d . . . . .
C40 C 1.1837(5) 0.85646(15) -0.3328(3) 0.0489(17) Uiso 1 1 d . . . . .
H40A H 1.1663 0.8417 -0.3633 0.059 Uiso 1 1 calc R U . . .
C41 C 1.2436(5) 0.88460(16) -0.3419(3) 0.0523(18) Uiso 1 1 d . . . . .
C42 C 1.2735(5) 0.90490(17) -0.2934(3) 0.0601(19) Uiso 1 1 d . . . . .
C43 C 1.2324(6) 0.89998(18) -0.2437(3) 0.063(2) Uiso 1 1 d . . . . .
C44 C 1.1724(5) 0.87197(16) -0.2385(3) 0.0580(19) Uiso 1 1 d . . . . .
H44A H 1.1455 0.8679 -0.2037 0.070 Uiso 1 1 calc R U . . .
C45 C 1.4523(8) 0.9242(3) -0.2893(5) 0.142(4) Uiso 1 1 d . . . . .
H45A H 1.4693 0.9049 -0.3112 0.171 Uiso 1 1 calc R U . . .
H45B H 1.4719 0.9197 -0.2486 0.171 Uiso 1 1 calc R U . . .
C46 C 1.5131(10) 0.9550(3) -0.3078(6) 0.192(6) Uiso 1 1 d . . . . .
H46A H 1.5900 0.9509 -0.3018 0.288 Uiso 1 1 calc R U . . .
H46B H 1.4961 0.9738 -0.2852 0.288 Uiso 1 1 calc R U . . .
H46C H 1.4910 0.9595 -0.3478 0.288 Uiso 1 1 calc R U . . .
C47 C 1.2544(10) 0.9239(3) -0.1932(5) 0.0754(19) Uiso 0.7 1 d . . P E 1
H47A H 1.3307 0.9308 -0.1888 0.090 Uiso 0.7 1 calc R U P E 1
C48 C 1.1878(9) 0.9510(3) -0.2051(5) 0.0754(19) Uiso 0.7 1 d . . P E 1
H48A H 1.2020 0.9671 -0.1748 0.113 Uiso 0.7 1 calc R U P E 1
H48B H 1.1131 0.9441 -0.2080 0.113 Uiso 0.7 1 calc R U P E 1
H48C H 1.2019 0.9607 -0.2410 0.113 Uiso 0.7 1 calc R U P E 1
C49 C 1.2257(8) 0.9097(3) -0.1364(4) 0.0754(19) Uiso 0.7 1 d . . P E 1
H49A H 1.2462 0.9253 -0.1059 0.113 Uiso 0.7 1 calc R U P E 1
H49B H 1.2641 0.8892 -0.1282 0.113 Uiso 0.7 1 calc R U P E 1
H49C H 1.1488 0.9057 -0.1394 0.113 Uiso 0.7 1 calc R U P E 1
C47' C 1.266(2) 0.9242(8) -0.1910(13) 0.098(6) Uiso 0.3 1 d . . P E 2
H47B H 1.2986 0.9430 -0.2091 0.118 Uiso 0.3 1 calc R U P E 2
C48' C 1.136(2) 0.9410(7) -0.1759(12) 0.098(6) Uiso 0.3 1 d . . P E 2
H48D H 1.0875 0.9424 -0.2111 0.147 Uiso 0.3 1 calc R U P E 2
H48E H 1.1471 0.9628 -0.1595 0.147 Uiso 0.3 1 calc R U P E 2
H48F H 1.1055 0.9268 -0.1492 0.147 Uiso 0.3 1 calc R U P E 2
C49' C 1.363(2) 0.9081(7) -0.1555(12) 0.098(6) Uiso 0.3 1 d . . P E 2
H49D H 1.4113 0.8991 -0.1809 0.147 Uiso 0.3 1 calc R U P E 2
H49E H 1.3387 0.8905 -0.1324 0.147 Uiso 0.3 1 calc R U P E 2
H49F H 1.4015 0.9244 -0.1309 0.147 Uiso 0.3 1 calc R U P E 2
C50 C 0.9716(5) 0.62834(15) -0.3520(2) 0.0432(16) Uiso 1 1 d . . . . .
C51 C 1.0601(5) 0.61906(14) -0.3757(2) 0.0412(15) Uiso 1 1 d . . . . .
H51A H 1.1242 0.6312 -0.3675 0.049 Uiso 1 1 calc R U . . .
C52 C 1.0582(5) 0.59186(14) -0.4120(2) 0.0395(15) Uiso 1 1 d . . . . .
C53 C 0.9602(5) 0.57643(15) -0.4245(2) 0.0440(16) Uiso 1 1 d . . . . .
C54 C 0.8687(5) 0.58453(15) -0.4020(2) 0.0463(16) Uiso 1 1 d . . . . .
C55 C 0.8780(5) 0.61152(14) -0.3638(2) 0.0395(15) Uiso 1 1 d . . . . .
H55A H 0.8178 0.6179 -0.3462 0.047 Uiso 1 1 calc R U . . .
C56 C 0.9233(5) 0.55740(14) -0.5176(2) 0.0435(16) Uiso 1 1 d . . . . .
H56A H 0.9664 0.5755 -0.5301 0.052 Uiso 1 1 calc R U . . .
H56B H 0.8475 0.5640 -0.5223 0.052 Uiso 1 1 calc R U . . .
C57 C 0.9385(6) 0.52651(17) -0.5525(3) 0.067(2) Uiso 1 1 d . . . . .
H57A H 0.9147 0.5308 -0.5924 0.101 Uiso 1 1 calc R U . . .
H57B H 0.8964 0.5087 -0.5393 0.101 Uiso 1 1 calc R U . . .
H57C H 1.0140 0.5204 -0.5480 0.101 Uiso 1 1 calc R U . . .
C58 C 0.7665(5) 0.56584(16) -0.4123(3) 0.0511(17) Uiso 1 1 d . . . . .
H58A H 0.7773 0.5483 -0.4400 0.061 Uiso 1 1 calc R U . . .
C59 C 0.6740(6) 0.58763(19) -0.4397(3) 0.078(2) Uiso 1 1 d . . . . .
H59A H 0.6945 0.5977 -0.4740 0.117 Uiso 1 1 calc R U . . .
H59B H 0.6591 0.6047 -0.4130 0.117 Uiso 1 1 calc R U . . .
H59C H 0.6101 0.5743 -0.4493 0.117 Uiso 1 1 calc R U . . .
C60 C 0.7342(6) 0.54939(18) -0.3599(3) 0.074(2) Uiso 1 1 d . . . . .
H60A H 0.7927 0.5355 -0.3430 0.111 Uiso 1 1 calc R U . . .
H60B H 0.6707 0.5360 -0.3704 0.111 Uiso 1 1 calc R U . . .
H60C H 0.7184 0.5660 -0.3326 0.111 Uiso 1 1 calc R U . . .
C61 C 1.4605(5) 0.66938(16) -0.3720(3) 0.0530(18) Uiso 1 1 d . . . . .
C62 C 1.5492(5) 0.69569(16) -0.3639(3) 0.0503(17) Uiso 1 1 d . . . . .
C63 C 1.6495(5) 0.69273(17) -0.3392(3) 0.0575(19) Uiso 1 1 d . . . . .
H63A H 1.6769 0.6719 -0.3279 0.069 Uiso 1 1 calc R U . . .
C64 C 1.7126(5) 0.71977(16) -0.3301(3) 0.0548(18) Uiso 1 1 d . . . . .
H64A H 1.7844 0.7182 -0.3131 0.066 Uiso 1 1 calc R U . . .
C65 C 1.6681(5) 0.74961(17) -0.3467(3) 0.0585(19) Uiso 1 1 d . . . . .
H65A H 1.7081 0.7690 -0.3391 0.070 Uiso 1 1 calc R U . . .
C66 C 1.5680(5) 0.75113(16) -0.3737(3) 0.0553(18) Uiso 1 1 d . . . . .
C67 C 1.5048(5) 0.78019(17) -0.3932(3) 0.0582(19) Uiso 1 1 d . . . . .
C68 C 1.5176(6) 0.83986(18) -0.4062(3) 0.067(2) Uiso 1 1 d . . . . .
C69 C 1.4183(5) 0.85084(16) -0.3946(3) 0.0563(18) Uiso 1 1 d . . . . .
H69A H 1.3747 0.8366 -0.3761 0.068 Uiso 1 1 calc R U . . .
C70 C 1.3800(5) 0.88194(15) -0.4093(3) 0.0487(17) Uiso 1 1 d . . . . .
C71 C 1.4493(5) 0.90260(17) -0.4356(3) 0.0586(19) Uiso 1 1 d . . . . .
C72 C 1.5473(6) 0.89267(18) -0.4444(3) 0.070(2) Uiso 1 1 d . . . . .
C73 C 1.5863(7) 0.8609(2) -0.4312(3) 0.086(3) Uiso 1 1 d . . . . .
H73A H 1.6549 0.8541 -0.4389 0.103 Uiso 1 1 calc R U . . .
C74 C 1.3422(11) 0.9399(3) -0.5034(5) 0.078(4) Uiso 0.6 1 d . . P F 1
H74A H 1.2738 0.9283 -0.5024 0.093 Uiso 0.6 1 calc R U P F 1
H74B H 1.3758 0.9317 -0.5360 0.093 Uiso 0.6 1 calc R U P F 1
C75 C 1.3225(14) 0.9759(4) -0.5095(7) 0.129(6) Uiso 0.6 1 d . . P F 1
H75A H 1.2763 0.9802 -0.5448 0.193 Uiso 0.6 1 calc R U P F 1
H75B H 1.3905 0.9873 -0.5103 0.193 Uiso 0.6 1 calc R U P F 1
H75C H 1.2878 0.9838 -0.4776 0.193 Uiso 0.6 1 calc R U P F 1
C74' C 1.3821(12) 0.9348(4) -0.5100(6) 0.043(4) Uiso 0.4 1 d . . P F 2
H74C H 1.4367 0.9235 -0.5293 0.052 Uiso 0.4 1 calc R U P F 2
H74D H 1.3140 0.9229 -0.5188 0.052 Uiso 0.4 1 calc R U P F 2
C75' C 1.3697(13) 0.9667(4) -0.5306(7) 0.056(5) Uiso 0.4 1 d . . P F 2
H75D H 1.3504 0.9662 -0.5717 0.084 Uiso 0.4 1 calc R U P F 2
H75E H 1.4367 0.9786 -0.5216 0.084 Uiso 0.4 1 calc R U P F 2
H75F H 1.3132 0.9776 -0.5130 0.084 Uiso 0.4 1 calc R U P F 2
C76 C 1.6307(7) 0.9168(2) -0.4683(4) 0.092(3) Uiso 1 1 d . . . . .
H76A H 1.5914 0.9376 -0.4639 0.111 Uiso 0.6 1 calc R U P G 1
H76B H 1.5998 0.9279 -0.5039 0.111 Uiso 0.4 1 calc R U P H 2
C77 C 1.7184(14) 0.9246(4) -0.4379(7) 0.134(7) Uiso 0.6 1 d . . P I 1
H77A H 1.7048 0.9420 -0.4116 0.200 Uiso 0.6 1 calc R U P I 1
H77B H 1.7702 0.9321 -0.4624 0.200 Uiso 0.6 1 calc R U P I 1
H77C H 1.7470 0.9055 -0.4165 0.200 Uiso 0.6 1 calc R U P I 1
C78 C 1.6150(16) 0.9155(5) -0.5404(8) 0.161(8) Uiso 0.6 1 d . . P I 1
H78A H 1.5478 0.9261 -0.5550 0.242 Uiso 0.6 1 calc R U P I 1
H78B H 1.6137 0.8928 -0.5530 0.242 Uiso 0.6 1 calc R U P I 1
H78C H 1.6744 0.9269 -0.5546 0.242 Uiso 0.6 1 calc R U P I 1
C77' C 1.6694(13) 0.9414(4) -0.4215(7) 0.057(5) Uiso 0.4 1 d . . P I 2
H77D H 1.6097 0.9551 -0.4135 0.086 Uiso 0.4 1 calc R U P I 2
H77E H 1.7257 0.9551 -0.4340 0.086 Uiso 0.4 1 calc R U P I 2
H77F H 1.6976 0.9296 -0.3872 0.086 Uiso 0.4 1 calc R U P I 2
C78' C 1.7441(13) 0.8985(4) -0.4752(7) 0.065(5) Uiso 0.4 1 d . . P I 2
H78D H 1.7832 0.8945 -0.4378 0.097 Uiso 0.4 1 calc R U P I 2
H78E H 1.7870 0.9123 -0.4972 0.097 Uiso 0.4 1 calc R U P I 2
H78F H 1.7297 0.8777 -0.4948 0.097 Uiso 0.4 1 calc R U P I 2
C79 C 1.4135(5) 0.61301(14) -0.3549(2) 0.0415(15) Uiso 1 1 d . . . . .
C80 C 1.3239(5) 0.60982(15) -0.3926(2) 0.0444(16) Uiso 1 1 d . . . . .
H80A H 1.3067 0.6260 -0.4206 0.053 Uiso 1 1 calc R U . . .
C81 C 1.2554(4) 0.58212(14) -0.3902(2) 0.0389(15) Uiso 1 1 d . . . . .
C82 C 1.2820(5) 0.55987(15) -0.3467(2) 0.0439(16) Uiso 1 1 d . . . . .
C83 C 1.3738(5) 0.56094(14) -0.3117(2) 0.0410(15) Uiso 1 1 d . . . . .
C84 C 1.4441(5) 0.58785(15) -0.3147(3) 0.0505(17) Uiso 1 1 d . . . . .
H84A H 1.5096 0.5890 -0.2907 0.061 Uiso 1 1 calc R U . . .
C85 C 1.1371(5) 0.53971(15) -0.3034(2) 0.0447(16) Uiso 1 1 d . . . . .
H85A H 1.1060 0.5618 -0.3089 0.054 Uiso 1 1 calc R U . . .
H85B H 1.1742 0.5383 -0.2645 0.054 Uiso 1 1 calc R U . . .
C86 C 1.0518(5) 0.51521(16) -0.3113(3) 0.0611(19) Uiso 1 1 d . . . . .
H86A H 1.0009 0.5191 -0.2842 0.092 Uiso 1 1 calc R U . . .
H86B H 1.0827 0.4934 -0.3052 0.092 Uiso 1 1 calc R U . . .
H86C H 1.0150 0.5167 -0.3498 0.092 Uiso 1 1 calc R U . . .
C87 C 1.4085(5) 0.53427(16) -0.2689(3) 0.0549(18) Uiso 1 1 d . . . . .
H87A H 1.3525 0.5170 -0.2731 0.066 Uiso 1 1 calc R U . . .
C88 C 1.4176(6) 0.5466(2) -0.2086(3) 0.085(3) Uiso 1 1 d . . . . .
H88A H 1.4379 0.5286 -0.1825 0.128 Uiso 1 1 calc R U . . .
H88B H 1.3488 0.5555 -0.2010 0.128 Uiso 1 1 calc R U . . .
H88C H 1.4719 0.5637 -0.2032 0.128 Uiso 1 1 calc R U . . .
C89 C 1.5119(6) 0.51886(18) -0.2805(3) 0.072(2) Uiso 1 1 d . . . . .
H89A H 1.5308 0.5013 -0.2532 0.109 Uiso 1 1 calc R U . . .
H89B H 1.5684 0.5353 -0.2769 0.109 Uiso 1 1 calc R U . . .
H89C H 1.5038 0.5099 -0.3188 0.109 Uiso 1 1 calc R U . . .
C90 C 1.35214(13) 0.70018(7) -0.23381(8) 0.086(3) Uiso 1 1 d D . . . .
C91 C 1.49809(19) 0.67769(10) -0.53645(10) 0.098(3) Uiso 0.6 1 d D . P B 1
C91' C 1.4933(2) 0.67648(7) -0.53523(12) 0.098(3) Uiso 0.4 1 d D . P C 2
C92 C 0.8409(6) 0.73731(18) -0.5746(3) 0.063(2) Uiso 1 1 d . . . . .
C93 C 0.7355(7) 0.7335(2) -0.6077(4) 0.112(3) Uiso 1 1 d . . . . .
H93A H 0.7375 0.7154 -0.6342 0.167 Uiso 1 1 calc R U . . .
H93B H 0.7168 0.7536 -0.6288 0.167 Uiso 1 1 calc R U . . .
H93C H 0.6821 0.7291 -0.5822 0.167 Uiso 1 1 calc R U . . .
S3 S 1.7172(2) 0.62997(7) -0.22293(11) 0.0449(7) Uiso 0.6 1 d . . P J 1
F7 F 1.8508(6) 0.59416(18) -0.1433(3) 0.083(2) Uiso 0.6 1 d . . P J 1
F8 F 1.6844(5) 0.57274(16) -0.1776(3) 0.0724(19) Uiso 0.6 1 d . . P J 1
F9 F 1.8249(6) 0.57201(19) -0.2174(3) 0.095(2) Uiso 0.6 1 d . . P J 1
O21 O 1.6633(5) 0.61956(16) -0.2717(3) 0.0426(18) Uiso 0.6 1 d . . P J 1
O22 O 1.8148(6) 0.65005(19) -0.2276(3) 0.062(2) Uiso 0.6 1 d . . P J 1
O23 O 1.6529(5) 0.64128(17) -0.1828(3) 0.0497(19) Uiso 0.6 1 d . . P J 1
S3' S 1.7466(3) 0.62838(8) -0.21760(13) 0.0209(7) Uiso 0.4 1 d . . P J 2
F7' F 1.8085(7) 0.5977(2) -0.1330(3) 0.050(2) Uiso 0.4 1 d . . P J 2
F8' F 1.7215(7) 0.5681(2) -0.1934(4) 0.063(3) Uiso 0.4 1 d . . P J 2
F9' F 1.8644(8) 0.5816(3) -0.2235(4) 0.075(3) Uiso 0.4 1 d . . P J 2
O21' O 1.6849(8) 0.6213(2) -0.2744(4) 0.040(3) Uiso 0.4 1 d . . P J 2
O22' O 1.8417(8) 0.6417(2) -0.2259(4) 0.043(3) Uiso 0.4 1 d . . P J 2
O23' O 1.6939(9) 0.6434(3) -0.1758(5) 0.061(3) Uiso 0.4 1 d . . P J 2
C94 C 1.7776(6) 0.59088(19) -0.1888(3) 0.076(2) Uiso 1 1 d . . . . .
S4 S 0.82274(18) 0.84112(5) -0.23629(9) 0.0297(5) Uiso 0.6 1 d D . P K 1
F10 F 0.9009(2) 0.87024(9) -0.31955(13) 0.0597(17) Uiso 0.6 1 d D . P K 1
F11 F 0.8545(3) 0.90115(9) -0.25928(13) 0.094(2) Uiso 0.6 1 d D . P K 1
F12 F 0.7419(2) 0.87611(11) -0.31180(17) 0.131(3) Uiso 0.6 1 d D . P K 1
O24 O 0.7470(4) 0.84939(15) -0.2005(2) 0.0397(17) Uiso 0.6 1 d D . P K 1
O25 O 0.8099(5) 0.81222(13) -0.2683(2) 0.0383(16) Uiso 0.6 1 d D . P K 1
O26 O 0.9333(5) 0.84355(18) -0.2060(3) 0.060(2) Uiso 0.6 1 d D . P K 1
C95 C 0.8207(5) 0.87458(15) -0.2849(2) 0.0103(17) Uiso 0.6 1 d D . P K 1
S4' S 0.7844(4) 0.84102(12) -0.2544(2) 0.0788(15) Uiso 0.4 1 d D . P L 2
F10' F 0.8576(2) 0.87380(11) -0.33094(15) 0.068(3) Uiso 0.4 1 d D . P L 2
F11' F 0.8106(3) 0.90348(9) -0.26907(13) 0.0381(19) Uiso 0.4 1 d D . P L 2
F12' F 0.6990(2) 0.87740(11) -0.32046(18) 0.078(3) Uiso 0.4 1 d D . P L 2
O24' O 0.7140(7) 0.8495(2) -0.2140(3) 0.050(3) Uiso 0.4 1 d D . P L 2
O25' O 0.7623(10) 0.8159(2) -0.2902(5) 0.095(4) Uiso 0.4 1 d D . P L 2
O26' O 0.8929(8) 0.8411(3) -0.2231(5) 0.099(5) Uiso 0.4 1 d D . P L 2
C95' C 0.7794(9) 0.8776(2) -0.2959(5) 0.67(8) Uiso 0.4 1 d D . P L 2

loop_
_atom_site_aniso_label
_atom_site_aniso_U_11
_atom_site_aniso_U_22
_atom_site_aniso_U_33
_atom_site_aniso_U_23
_atom_site_aniso_U_13
_atom_site_aniso_U_12
Co1 0.0941(8) 0.0247(5) 0.0437(5) -0.0019(5) 0.0155(5) -0.0040(6)
Co2 0.0876(8) 0.0326(5) 0.0459(5) -0.0062(5) 0.0197(5) -0.0138(6)
Co3 0.0855(8) 0.0423(6) 0.0733(7) 0.0011(6) 0.0114(7) -0.0074(6)
S1 0.0856(14) 0.0905(15) 0.0663(11) -0.0047(12) 0.0217(10) -0.0025(13)
O1 0.088(3) 0.025(2) 0.038(2) 0.0066(19) 0.020(2) 0.004(2)
O2 0.133(4) 0.033(2) 0.041(2) 0.000(2) 0.039(2) 0.000(3)
O3 0.110(4) 0.031(2) 0.057(2) -0.006(2) 0.030(2) 0.002(2)
S2 0.1289(18) 0.0899(16) 0.0694(12) 0.0061(12) 0.0336(12) -0.0131(15)
O4 0.072(3) 0.025(2) 0.060(2) 0.011(2) 0.026(2) 0.010(2)
O5 0.076(3) 0.043(2) 0.051(2) -0.009(2) 0.028(2) -0.016(2)
O6 0.089(3) 0.037(2) 0.048(2) 0.001(2) 0.032(2) -0.007(2)
O7 0.134(4) 0.052(3) 0.071(3) -0.017(3) 0.033(3) -0.039(3)
O8 0.056(3) 0.029(2) 0.052(2) -0.0195(19) 0.012(2) -0.006(2)
O9 0.073(3) 0.034(2) 0.082(3) 0.011(2) 0.002(3) -0.011(2)
O10 0.096(4) 0.042(3) 0.070(3) -0.002(2) 0.014(3) -0.001(3)
O11 0.102(4) 0.053(3) 0.061(3) 0.013(2) -0.001(3) -0.021(3)
O12 0.066(3) 0.026(2) 0.059(2) -0.003(2) 0.021(2) -0.005(2)
O13 0.099(3) 0.034(2) 0.066(3) -0.001(2) 0.019(2) 0.002(3)
O14 0.094(3) 0.053(3) 0.060(3) -0.010(2) 0.017(2) -0.015(3)
O15 0.058(3) 0.054(3) 0.033(2) -0.018(2) 0.0098(19) -0.018(2)
O16 0.095(4) 0.109(4) 0.068(3) -0.015(3) 0.029(3) 0.017(3)
O17 0.073(3) 0.145(5) 0.068(3) -0.016(3) 0.023(3) -0.028(3)
O18 0.092(3) 0.102(4) 0.083(3) -0.011(3) 0.048(3) 0.003(3)
O19 0.196(7) 0.186(7) 0.045(3) 0.033(4) 0.015(4) -0.027(6)
O20 0.194(6) 0.137(5) 0.133(5) -0.044(4) 0.074(4) -0.098(4)
N1 0.062(3) 0.024(2) 0.034(2) 0.006(2) 0.011(2) 0.003(2)
N2 0.079(4) 0.016(2) 0.042(3) 0.000(2) 0.013(2) -0.001(3)
N3 0.108(4) 0.022(3) 0.037(3) -0.005(2) 0.014(3) 0.003(3)
N4 0.067(3) 0.032(3) 0.036(2) -0.005(2) 0.014(2) -0.014(3)
N5 0.060(3) 0.017(2) 0.058(3) -0.012(2) 0.011(3) -0.014(2)
N6 0.085(4) 0.019(2) 0.050(3) -0.003(2) 0.034(2) 0.002(3)
N7 0.058(3) 0.029(3) 0.062(3) 0.002(3) 0.006(3) -0.006(3)
N8 0.063(3) 0.035(3) 0.060(3) -0.004(3) 0.017(3) -0.019(3)
N9 0.074(4) 0.029(3) 0.121(5) -0.003(3) 0.035(3) -0.023(3)
N10 0.095(4) 0.050(3) 0.056(3) 0.010(3) 0.011(3) 0.004(3)

loop_
_atom_type_symbol
_atom_type_description
_atom_type_scat_dispersion_real
_atom_type_scat_dispersion_imag
_atom_type_scat_source
C C 0.0181 0.0091 'International Tables Vol C Tables 4.2.6.8 and 6.1.1.4'
H H 0.0000 0.0000 'International Tables Vol C Tables 4.2.6.8 and 6.1.1.4'
N N 0.0311 0.0180 'International Tables Vol C Tables 4.2.6.8 and 6.1.1.4'
O O 0.0492 0.0322 'International Tables Vol C Tables 4.2.6.8 and 6.1.1.4'
F F 0.0727 0.0534 'International Tables Vol C Tables 4.2.6.8 and 6.1.1.4'
S S 0.3331 0.5567 'International Tables Vol C Tables 4.2.6.8 and 6.1.1.4'
Co Co -2.3653 3.6143 'International Tables Vol C Tables 4.2.6.8 and 6.1.1.4'

loop_
_geom_angle_atom_site_label_1
_geom_angle_atom_site_label_2
_geom_angle_atom_site_label_3
_geom_angle
O13 Co1 N2 170.72(18)
O13 Co1 O14 79.01(19)
N2 Co1 O14 102.71(19)
O13 Co1 N10 91.3(2)
N2 Co1 N10 86.6(2)
O14 Co1 N10 170.2(2)
O13 Co1 O1 113.91(16)
N2 Co1 O1 75.26(16)
O14 Co1 O1 92.40(17)
N10 Co1 O1 93.05(19)
O13 Co1 O2 98.53(16)
N2 Co1 O2 72.78(16)
O14 Co1 O2 83.18(17)
N10 Co1 O2 96.8(2)
O1 Co1 O2 145.84(16)
O13 Co2 N5 102.1(2)
O13 Co2 O14 79.88(19)
N5 Co2 O14 174.41(18)
O13 Co2 O6 100.83(17)
N5 Co2 O6 76.13(16)
O14 Co2 O6 98.40(17)
O13 Co2 O5 93.86(17)
N5 Co2 O5 75.70(16)
O14 Co2 O5 109.50(17)
O6 Co2 O5 150.37(15)
O13 Co2 O15 159.27(18)
N5 Co2 O15 98.49(17)
O14 Co2 O15 79.80(16)
O6 Co2 O15 86.13(16)
O5 Co2 O15 89.10(16)
O14 Co3 N8 161.9(2)
O14 Co3 O18 91.33(19)
N8 Co3 O18 99.0(2)
O14 Co3 O9 118.30(19)
N8 Co3 O9 76.65(19)
O18 Co3 O9 90.5(2)
O14 Co3 O10 89.16(19)
N8 Co3 O10 74.83(19)
O18 Co3 O10 97.9(2)
O9 Co3 O10 151.19(18)
O14 Co3 O15 79.22(17)
N8 Co3 O15 92.66(18)
O18 Co3 O15 166.56(18)
O9 Co3 O15 85.72(17)
O10 Co3 O15 91.59(16)
O17 S1 O16 114.0(3)
O17 S1 O15 114.1(3)
O16 S1 O15 112.7(3)
O17 S1 C90 107.6(3)
O16 S1 C90 103.8(2)
O15 S1 C90 103.4(2)
C1 O1 Co1 115.2(4)
C7 O2 Co1 114.7(4)
C11 O3 C15 114.5(5)
O19 S2 O18 116.2(4)
O19 S2 O20 117.0(4)
O18 S2 O20 112.2(4)
O19 S2 C91 99.4(4)
O18 S2 C91 105.5(3)
O20 S2 C91 104.1(3)
O19 S2 C91' 100.1(4)
O18 S2 C91' 103.0(3)
O20 S2 C91' 105.9(3)
C23 O4 C27 112.9(5)
C32 O5 Co2 112.2(4)
C38 O6 Co2 114.3(4)
C42 O7 C45 108.8(6)
C56 O8 C53 113.9(4)
C61 O9 Co3 116.9(4)
C67 O10 Co3 111.6(4)
C71 O11 C74' 108.4(7)
C71 O11 C74 120.9(7)
C82 O12 C85 113.8(4)
Co1 O13 Co2 104.6(2)
Co1 O13 H13B 127.7
Co2 O13 H13B 127.7
Co3 O14 Co2 108.0(2)
Co3 O14 Co1 145.2(2)
Co2 O14 Co1 94.9(2)
Co3 O14 H14B 100.5
Co2 O14 H14B 100.5
Co1 O14 H14B 100.5
S1 O15 Co2 133.4(3)
S1 O15 Co3 131.4(2)
Co2 O15 Co3 90.47(13)
S2 O18 Co3 139.2(3)
C1 N1 C20 129.2(5)
C1 N1 H1A 115.4
C20 N1 H1A 115.4
C6 N2 C2 119.7(5)
C6 N2 Co1 121.2(4)
C2 N2 Co1 118.6(4)
C7 N3 C8 121.1(5)
C7 N3 H3A 119.5
C8 N3 H3A 119.5
C32 N4 C50 124.1(5)
C32 N4 H4B 118.0
C50 N4 H4B 118.0
C37 N5 C33 118.7(5)
C37 N5 Co2 120.4(4)
C33 N5 Co2 120.5(4)
C38 N6 C39 125.1(5)
C38 N6 H6A 117.5
C39 N6 H6A 117.5
C61 N7 C79 128.4(5)
C61 N7 H7A 115.8
C79 N7 H7A 115.8
C66 N8 C62 117.1(5)
C66 N8 Co3 122.1(4)
C62 N8 Co3 120.7(4)
C67 N9 C68 127.7(6)
C67 N9 H9B 116.2
C68 N9 H9B 116.2
C92 N10 Co1 175.0(6)
O1 C1 N1 125.6(5)
O1 C1 C2 119.2(5)
N1 C1 C2 115.1(5)
N2 C2 C3 122.2(6)
N2 C2 C1 110.7(5)
C3 C2 C1 126.9(6)
C2 C3 C4 116.5(6)
C2 C3 H3B 121.8
C4 C3 H3B 121.8
C5 C4 C3 121.0(6)
C5 C4 H4A 119.5
C3 C4 H4A 119.5
C4 C5 C6 118.3(6)
C4 C5 H5A 120.9
C6 C5 H5A 120.9
N2 C6 C5 122.0(6)
N2 C6 C7 109.0(5)
C5 C6 C7 128.9(6)
O2 C7 N3 122.8(6)
O2 C7 C6 120.8(6)
N3 C7 C6 116.4(5)
C9 C8 C13 121.0(6)
C9 C8 N3 120.1(6)
C13 C8 N3 118.9(5)
C8 C9 C10 121.5(6)
C8 C9 H9A 119.3
C10 C9 H9A 119.3
C11 C10 C9 117.3(6)
C11 C10 C14 119.4(6)
C9 C10 C14 122.4(6)
C10 C11 O3 120.8(6)
C10 C11 C12 123.5(6)
O3 C11 C12 115.6(6)
C11 C12 C13 116.6(6)
C11 C12 C17 122.5(6)
C13 C12 C17 120.8(6)
C8 C13 C12 119.9(6)
C8 C13 H13A 120.0
C12 C13 H13A 120.0
C70 C14 C10 113.2(5)
C70 C14 C41 113.6(5)
C10 C14 C41 113.3(5)
C70 C14 H14A 105.2
C10 C14 H14A 105.2
C41 C14 H14A 105.2
O3 C15 C16 110.0(6)
O3 C15 H15A 109.7
C16 C15 H15A 109.7
O3 C15 H15B 109.7
C16 C15 H15B 109.7
H15A C15 H15B 108.2
C15 C16 H16A 109.5
C15 C16 H16B 109.5
H16A C16 H16B 109.5
C15 C16 H16C 109.5
H16A C16 H16C 109.5
H16B C16 H16C 109.5
C19 C17 C18 112.6(6)
C19 C17 C12 113.3(6)
C18 C17 C12 107.5(6)
C19 C17 H17A 107.8
C18 C17 H17A 107.8
C12 C17 H17A 107.8
C17 C18 H18A 109.5
C17 C18 H18B 109.5
H18A C18 H18B 109.5
C17 C18 H18C 109.5
H18A C18 H18C 109.5
H18B C18 H18C 109.5
C17 C19 H19A 109.5
C17 C19 H19B 109.5
H19A C19 H19B 109.5
C17 C19 H19C 109.5
H19A C19 H19C 109.5
H19B C19 H19C 109.5
C21 C20 C25 120.5(6)
C21 C20 N1 124.9(5)
C25 C20 N1 114.6(5)
C20 C21 C22 118.2(5)
C20 C21 H21A 120.9
C22 C21 H21A 120.9
C23 C22 C21 119.3(5)
C23 C22 C26 119.7(5)
C21 C22 C26 120.9(5)
O4 C23 C22 117.7(5)
O4 C23 C24 120.1(5)
C22 C23 C24 122.1(5)
C23 C24 C25 117.6(6)
C23 C24 C29 122.6(6)
C25 C24 C29 119.2(6)
C23 C24 C29' 122.7(7)
C25 C24 C29' 117.3(7)
C20 C25 C24 122.1(6)
C20 C25 H25A 119.0
C24 C25 H25A 119.0
C52 C26 C81 115.2(5)
C52 C26 C22 115.5(5)
C81 C26 C22 110.5(5)
C52 C26 H26A 104.8
C81 C26 H26A 104.8
C22 C26 H26A 104.8
O4 C27 C28 107.7(5)
O4 C27 H27A 110.2
C28 C27 H27A 110.2
O4 C27 H27B 110.2
C28 C27 H27B 110.2
H27A C27 H27B 108.5
C27 C28 H28A 109.5
C27 C28 H28B 109.5
H28A C28 H28B 109.5
C27 C28 H28C 109.5
H28A C28 H28C 109.5
H28B C28 H28C 109.5
C31 C29 C30 109.8(8)
C31 C29 C24 108.6(7)
C30 C29 C24 114.7(7)
C31 C29 H29A 107.8
C30 C29 H29A 107.8
C24 C29 H29A 107.8
C29 C30 H30A 109.5
C29 C30 H30B 109.5
H30A C30 H30B 109.5
C29 C30 H30C 109.5
H30A C30 H30C 109.5
H30B C30 H30C 109.5
C29 C31 H31A 109.5
C29 C31 H31B 109.5
H31A C31 H31B 109.5
C29 C31 H31C 109.5
H31A C31 H31C 109.5
H31B C31 H31C 109.5
C31' C29' C30' 111.6(14)
C31' C29' C24 120.9(12)
C30' C29' C24 98.4(11)
C31' C29' H29B 108.4
C30' C29' H29B 108.4
C24 C29' H29B 108.4
C29' C30' H30D 109.5
C29' C30' H30E 109.5
H30D C30' H30E 109.5
C29' C30' H30F 109.5
H30D C30' H30F 109.5
H30E C30' H30F 109.5
C29' C31' H31D 109.5
C29' C31' H31E 109.5
H31D C31' H31E 109.5
C29' C31' H31F 109.5
H31D C31' H31F 109.5
H31E C31' H31F 109.5
O5 C32 N4 124.2(5)
O5 C32 C33 119.6(5)
N4 C32 C33 116.2(5)
N5 C33 C34 121.7(5)
N5 C33 C32 109.1(5)
C34 C33 C32 129.1(5)
C33 C34 C35 119.9(6)
C33 C34 H34A 120.0
C35 C34 H34A 120.0
C36 C35 C34 118.6(6)
C36 C35 H35A 120.7
C34 C35 H35A 120.7
C35 C36 C37 118.7(6)
C35 C36 H36A 120.7
C37 C36 H36A 120.7
N5 C37 C36 122.4(6)
N5 C37 C38 109.7(5)
C36 C37 C38 127.7(5)
O6 C38 N6 124.7(6)
O6 C38 C37 119.3(6)
N6 C38 C37 116.0(5)
C40 C39 C44 118.5(6)
C40 C39 N6 125.4(6)
C44 C39 N6 116.1(5)
C39 C40 C41 122.4(6)
C39 C40 H40A 118.8
C41 C40 H40A 118.8
C40 C41 C42 116.4(6)
C40 C41 C14 123.3(6)
C42 C41 C14 120.3(6)
C43 C42 O7 120.9(6)
C43 C42 C41 121.4(6)
O7 C42 C41 117.0(6)
C42 C43 C44 117.9(7)
C42 C43 C47 122.0(7)
C44 C43 C47 120.1(7)
C42 C43 C47' 119.5(13)
C44 C43 C47' 122.2(13)
C39 C44 C43 122.7(6)
C39 C44 H44A 118.7
C43 C44 H44A 118.7
O7 C45 C46 105.2(8)
O7 C45 H45A 110.7
C46 C45 H45A 110.7
O7 C45 H45B 110.7
C46 C45 H45B 110.7
H45A C45 H45B 108.8
C45 C46 H46A 109.5
C45 C46 H46B 109.5
H46A C46 H46B 109.5
C45 C46 H46C 109.5
H46A C46 H46C 109.5
H46B C46 H46C 109.5
C48 C47 C43 107.3(9)
C48 C47 C49 106.1(10)
C43 C47 C49 113.6(9)
C48 C47 H47A 109.9
C43 C47 H47A 109.9
C49 C47 H47A 109.9
C47 C48 H48A 109.5
C47 C48 H48B 109.5
H48A C48 H48B 109.5
C47 C48 H48C 109.5
H48A C48 H48C 109.5
H48B C48 H48C 109.5
C47 C49 H49A 109.5
C47 C49 H49B 109.5
H49A C49 H49B 109.5
C47 C49 H49C 109.5
H49A C49 H49C 109.5
H49B C49 H49C 109.5
C49' C47' C43 106(2)
C49' C47' C48' 136(2)
C43 C47' C48' 103.2(18)
C49' C47' H47B 102.7
C43 C47' H47B 102.7
C48' C47' H47B 102.7
C47' C48' H48D 109.5
C47' C48' H48E 109.5
H48D C48' H48E 109.5
C47' C48' H48F 109.5
H48D C48' H48F 109.5
H48E C48' H48F 109.5
C47' C49' H49D 109.5
C47' C49' H49E 109.5
H49D C49' H49E 109.5
C47' C49' H49F 109.5
H49D C49' H49F 109.5
H49E C49' H49F 109.5
C51 C50 C55 120.3(6)
C51 C50 N4 121.3(5)
C55 C50 N4 118.4(5)
C50 C51 C52 121.3(6)
C50 C51 H51A 119.3
C52 C51 H51A 119.3
C53 C52 C51 116.1(5)
C53 C52 C26 121.2(5)
C51 C52 C26 122.3(5)
C54 C53 C52 125.2(6)
C54 C53 O8 118.1(5)
C52 C53 O8 116.7(5)
C53 C54 C55 115.4(5)
C53 C54 C58 124.2(6)
C55 C54 C58 120.3(5)
C50 C55 C54 121.6(6)
C50 C55 H55A 119.2
C54 C55 H55A 119.2
O8 C56 C57 106.9(5)
O8 C56 H56A 110.3
C57 C56 H56A 110.3
O8 C56 H56B 110.3
C57 C56 H56B 110.3
H56A C56 H56B 108.6
C56 C57 H57A 109.5
C56 C57 H57B 109.5
H57A C57 H57B 109.5
C56 C57 H57C 109.5
H57A C57 H57C 109.5
H57B C57 H57C 109.5
C54 C58 C60 114.0(5)
C54 C58 C59 111.4(5)
C60 C58 C59 109.8(6)
C54 C58 H58A 107.1
C60 C58 H58A 107.1
C59 C58 H58A 107.1
C58 C59 H59A 109.5
C58 C59 H59B 109.5
H59A C59 H59B 109.5
C58 C59 H59C 109.5
H59A C59 H59C 109.5
H59B C59 H59C 109.5
C58 C60 H60A 109.5
C58 C60 H60B 109.5
H60A C60 H60B 109.5
C58 C60 H60C 109.5
H60A C60 H60C 109.5
H60B C60 H60C 109.5
O9 C61 N7 123.8(6)
O9 C61 C62 116.9(6)
N7 C61 C62 119.2(6)
C63 C62 N8 123.0(6)
C63 C62 C61 128.5(6)
N8 C62 C61 108.1(5)
C62 C63 C64 119.9(7)
C62 C63 H63A 120.0
C64 C63 H63A 120.0
C63 C64 C65 117.6(6)
C63 C64 H64A 121.2
C65 C64 H64A 121.2
C66 C65 C64 120.1(6)
C66 C65 H65A 119.9
C64 C65 H65A 119.9
N8 C66 C65 122.0(6)
N8 C66 C67 108.8(6)
C65 C66 C67 128.8(6)
O10 C67 N9 121.4(6)
O10 C67 C66 122.3(6)
N9 C67 C66 116.3(6)
C69 C68 N9 124.0(7)
C69 C68 C73 120.2(7)
N9 C68 C73 115.8(7)
C68 C69 C70 122.7(6)
C68 C69 H69A 118.6
C70 C69 H69A 118.6
C69 C70 C71 116.4(6)
C69 C70 C14 124.2(6)
C71 C70 C14 119.4(6)
C72 C71 O11 121.2(6)
C72 C71 C70 121.1(7)
O11 C71 C70 117.6(6)
C71 C72 C73 123.2(7)
C71 C72 C76 121.7(7)
C73 C72 C76 115.1(7)
C68 C73 C72 116.3(7)
C68 C73 H73A 121.9
C72 C73 H73A 121.8
O11 C74 C75 108.8(11)
O11 C74 H74A 109.9
C75 C74 H74A 109.9
O11 C74 H74B 109.9
C75 C74 H74B 109.9
H74A C74 H74B 108.3
C74 C75 H75A 109.5
C74 C75 H75B 109.5
H75A C75 H75B 109.5
C74 C75 H75C 109.5
H75A C75 H75C 109.5
H75B C75 H75C 109.5
C75' C74' O11 112.2(12)
C75' C74' H74C 109.2
O11 C74' H74C 109.2
C75' C74' H74D 109.2
O11 C74' H74D 109.2
H74C C74' H74D 107.9
C74' C75' H75D 109.5
C74' C75' H75E 109.5
H75D C75' H75E 109.5
C74' C75' H75F 109.5
H75D C75' H75F 109.5
H75E C75' H75F 109.5
C77 C76 C72 120.7(10)
C77' C76 C72 108.3(9)
C77' C76 C78' 99.7(10)
C72 C76 C78' 111.7(9)
C77 C76 C78 124.1(12)
C72 C76 C78 109.7(9)
C77 C76 H76A 97.8
C72 C76 H76A 97.8
C78 C76 H76A 97.8
C77' C76 H76B 112.1
C72 C76 H76B 112.1
C78' C76 H76B 112.1
C76 C77 H77A 109.5
C76 C77 H77B 109.5
H77A C77 H77B 109.5
C76 C77 H77C 109.5
H77A C77 H77C 109.5
H77B C77 H77C 109.5
C76 C78 H78A 109.5
C76 C78 H78B 109.5
H78A C78 H78B 109.5
C76 C78 H78C 109.5
H78A C78 H78C 109.5
H78B C78 H78C 109.5
C76 C77' H77D 109.5
C76 C77' H77E 109.5
H77D C77' H77E 109.5
C76 C77' H77F 109.5
H77D C77' H77F 109.5
H77E C77' H77F 109.5
C76 C78' H78D 109.5
C76 C78' H78E 109.5
H78D C78' H78E 109.5
C76 C78' H78F 109.5
H78D C78' H78F 109.5
H78E C78' H78F 109.5
C80 C79 N7 123.3(5)
C80 C79 C84 120.5(6)
N7 C79 C84 116.2(5)
C79 C80 C81 120.5(5)
C79 C80 H80A 119.8
C81 C80 H80A 119.8
C82 C81 C80 117.2(5)
C82 C81 C26 121.4(5)
C80 C81 C26 121.3(5)
C83 C82 O12 119.8(5)
C83 C82 C81 123.6(6)
O12 C82 C81 116.4(5)
C82 C83 C84 119.3(6)
C82 C83 C87 123.3(6)
C84 C83 C87 117.5(5)
C83 C84 C79 118.4(5)
C83 C84 H84A 120.8
C79 C84 H84A 120.8
O12 C85 C86 110.0(5)
O12 C85 H85A 109.7
C86 C85 H85A 109.7
O12 C85 H85B 109.7
C86 C85 H85B 109.7
H85A C85 H85B 108.2
C85 C86 H86A 109.5
C85 C86 H86B 109.5
H86A C86 H86B 109.5
C85 C86 H86C 109.5
H86A C86 H86C 109.5
H86B C86 H86C 109.5
C89 C87 C88 110.3(6)
C89 C87 C83 111.4(5)
C88 C87 C83 112.2(6)
C89 C87 H87A 107.6
C88 C87 H87A 107.6
C83 C87 H87A 107.6
C87 C88 H88A 109.5
C87 C88 H88B 109.5
H88A C88 H88B 109.5
C87 C88 H88C 109.5
H88A C88 H88C 109.5
H88B C88 H88C 109.5
C87 C89 H89A 109.5
C87 C89 H89B 109.5
H89A C89 H89B 109.5
C87 C89 H89C 109.5
H89A C89 H89C 109.5
H89B C89 H89C 109.5
F1' C90 F2' 110.8(8)
F3 C90 F1 111.7(4)
F1' C90 F3' 107.2(4)
F2' C90 F3' 104.6(6)
F3 C90 F2 102.7(3)
F1 C90 F2 110.5(4)
F3 C90 S1 111.9(2)
F1' C90 S1 128.1(4)
F2' C90 S1 102.1(4)
F1 C90 S1 105.9(3)
F3' C90 S1 101.7(3)
F2 C90 S1 114.5(3)
F6 C91 F5 108.1(4)
F6 C91 F4 104.5(3)
F5 C91 F4 105.0(4)
F6 C91 S2 113.1(3)
F5 C91 S2 112.8(2)
F4 C91 S2 112.7(3)
F6' C91' F4' 84.3(4)
F6' C91' F5' 92.6(8)
F4' C91' F5' 103.8(7)
F6' C91' S2 107.3(5)
F4' C91' S2 106.6(6)
F5' C91' S2 144.9(4)
N10 C92 C93 175.5(8)
C92 C93 H93A 109.5
C92 C93 H93B 109.5
H93A C93 H93B 109.5
C92 C93 H93C 109.5
H93A C93 H93C 109.5
H93B C93 H93C 109.5
O21 S3 O23 114.8(4)
O21 S3 O22 116.5(4)
O23 S3 O22 114.7(4)
O21 S3 C94 103.6(4)
O23 S3 C94 102.8(4)
O22 S3 C94 101.7(4)
O22' S3' O23' 115.6(7)
O22' S3' O21' 108.4(6)
O23' S3' O21' 119.0(6)
O22' S3' C94 104.9(5)
O23' S3' C94 102.5(6)
O21' S3' C94 104.8(5)
F9 C94 F7 100.2(7)
F8' C94 F7' 110.5(8)
F9 C94 F8 103.8(7)
F7 C94 F8 113.4(7)
F8' C94 F9' 102.8(8)
F7' C94 F9' 116.5(7)
F8' C94 S3' 125.1(7)
F7' C94 S3' 103.3(6)
F9' C94 S3' 98.9(6)
F9 C94 S3 119.2(6)
F7 C94 S3 117.3(6)
F8 C94 S3 102.6(5)
O24 S4 O25 119.5(4)
O24 S4 O26 110.9(4)
O25 S4 O26 110.9(4)
O24 S4 C95 104.6(3)
O25 S4 C95 107.6(3)
O26 S4 C95 101.5(4)
F12 C95 F11 116.2(6)
F12 C95 F10 109.2(5)
F11 C95 F10 99.5(4)
F12 C95 S4 110.8(5)
F11 C95 S4 111.1(4)
F10 C95 S4 109.3(4)
O25' S4' O24' 121.0(8)
O25' S4' O26' 115.4(8)
O24' S4' O26' 105.8(7)
O25' S4' C95' 107.6(6)
O24' S4' C95' 100.7(6)
O26' S4' C95' 104.2(7)
F12' C95' F11' 118.6(9)
F12' C95' F10' 111.0(9)
F11' C95' F10' 101.4(7)
F12' C95' S4' 104.6(8)
F11' C95' S4' 115.5(7)
F10' C95' S4' 105.0(7)

loop_
_geom_bond_atom_site_label_1
_geom_bond_atom_site_label_2
_geom_bond_distance
Co1 O13 1.930(5)
Co1 N2 2.084(5)
Co1 O14 2.117(5)
Co1 N10 2.136(6)
Co1 O1 2.185(4)
Co1 O2 2.223(4)
Co2 O13 1.958(5)
Co2 N5 2.047(5)
Co2 O14 2.057(5)
Co2 O6 2.149(4)
Co2 O5 2.190(4)
Co2 O15 2.217(4)
Co3 O14 1.940(5)
Co3 N8 2.016(5)
Co3 O18 2.085(5)
Co3 O9 2.096(4)
Co3 O10 2.225(5)
Co3 O15 2.337(4)
S1 O17 1.455(5)
S1 O16 1.462(5)
S1 O15 1.470(4)
S1 C90 1.826(4)
F1 C90 1.343(3)
F2 C90 1.344(3)
F3 C90 1.338(3)
F1' C90 1.340(3)
F2' C90 1.343(3)
F3' C90 1.344(3)
O1 C1 1.222(7)
O2 C7 1.215(7)
O3 C11 1.381(7)
O3 C15 1.414(8)
S2 O19 1.381(5)
S2 O18 1.403(5)
S2 O20 1.522(7)
S2 C91 1.797(5)
S2 C91' 1.825(4)
O4 C23 1.385(7)
O4 C27 1.438(7)
O5 C32 1.236(7)
O6 C38 1.240(7)
F4 C91 1.392(3)
F5 C91 1.392(3)
F6 C91 1.391(3)
F4' C91' 1.392(3)
F5' C91' 1.393(3)
F6' C91' 1.392(4)
O7 C42 1.405(8)
O7 C45 1.529(11)
O8 C56 1.399(6)
O8 C53 1.402(7)
O9 C61 1.246(7)
O10 C67 1.228(8)
O11 C71 1.397(8)
O11 C74' 1.429(14)
O11 C74 1.481(13)
O12 C82 1.383(7)
O12 C85 1.432(7)
O13 H13B 0.9500
O14 H14B 1.0000
N1 C1 1.340(7)
N1 C20 1.398(7)
N1 H1A 0.8800
N2 C6 1.340(7)
N2 C2 1.342(7)
N3 C7 1.349(8)
N3 C8 1.466(7)
N3 H3A 0.8800
N4 C32 1.349(7)
N4 C50 1.433(7)
N4 H4B 0.8800
N5 C37 1.321(7)
N5 C33 1.331(7)
N6 C38 1.337(8)
N6 C39 1.413(8)
N6 H6A 0.8800
N7 C61 1.308(8)
N7 C79 1.399(7)
N7 H7A 0.8800
N8 C66 1.344(8)
N8 C62 1.357(8)
N9 C67 1.366(8)
N9 C68 1.395(9)
N9 H9B 0.8800
N10 C92 1.120(8)
C1 C2 1.527(8)
C2 C3 1.390(8)
C3 C4 1.410(9)
C3 H3B 0.9500
C4 C5 1.371(9)
C4 H4A 0.9500
C5 C6 1.379(8)
C5 H5A 0.9500
C6 C7 1.491(8)
C8 C9 1.350(8)
C8 C13 1.369(8)
C9 C10 1.405(9)
C9 H9A 0.9500
C10 C11 1.362(9)
C10 C14 1.511(8)
C11 C12 1.392(8)
C12 C13 1.428(9)
C12 C17 1.542(10)
C13 H13A 0.9500
C14 C70 1.467(9)
C14 C41 1.517(9)
C14 H14A 1.0000
C15 C16 1.486(10)
C15 H15A 0.9900
C15 H15B 0.9900
C16 H16A 0.9800
C16 H16B 0.9800
C16 H16C 0.9800
C17 C19 1.526(11)
C17 C18 1.542(10)
C17 H17A 1.0000
C18 H18A 0.9800
C18 H18B 0.9800
C18 H18C 0.9800
C19 H19A 0.9800
C19 H19B 0.9800
C19 H19C 0.9800
C20 C21 1.389(8)
C20 C25 1.390(8)
C21 C22 1.448(8)
C21 H21A 0.9500
C22 C23 1.386(8)
C22 C26 1.534(8)
C23 C24 1.392(8)
C24 C25 1.398(8)
C24 C29 1.532(11)
C24 C29' 1.637(17)
C25 H25A 0.9500
C26 C52 1.478(8)
C26 C81 1.501(7)
C26 H26A 1.0000
C27 C28 1.493(9)
C27 H27A 0.9900
C27 H27B 0.9900
C28 H28A 0.9800
C28 H28B 0.9800
C28 H28C 0.9800
C29 C31 1.487(13)
C29 C30 1.510(13)
C29 H29A 1.0000
C30 H30A 0.9800
C30 H30B 0.9800
C30 H30C 0.9800
C31 H31A 0.9800
C31 H31B 0.9800
C31 H31C 0.9800
C29' C31' 1.398(19)
C29' C30' 1.52(2)
C29' H29B 1.0000
C30' H30D 0.9800
C30' H30E 0.9800
C30' H30F 0.9800
C31' H31D 0.9800
C31' H31E 0.9800
C31' H31F 0.9800
C32 C33 1.524(8)
C33 C34 1.366(8)
C34 C35 1.367(8)
C34 H34A 0.9500
C35 C36 1.365(8)
C35 H35A 0.9500
C36 C37 1.384(8)
C36 H36A 0.9500
C37 C38 1.530(9)
C39 C40 1.354(8)
C39 C44 1.391(9)
C40 C41 1.413(9)
C40 H40A 0.9500
C41 C42 1.440(9)
C42 C43 1.366(9)
C43 C44 1.392(9)
C43 C47 1.553(13)
C43 C47' 1.62(3)
C44 H44A 0.9500
C45 C46 1.569(16)
C45 H45A 0.9900
C45 H45B 0.9900
C46 H46A 0.9800
C46 H46B 0.9800
C46 H46C 0.9800
C47 C48 1.404(15)
C47 C49 1.556(15)
C47 H47A 1.0000
C48 H48A 0.9800
C48 H48B 0.9800
C48 H48C 0.9800
C49 H49A 0.9800
C49 H49B 0.9800
C49 H49C 0.9800
C47' C49' 1.56(4)
C47' C48' 1.85(4)
C47' H47B 1.0000
C48' H48D 0.9800
C48' H48E 0.9800
C48' H48F 0.9800
C49' H49D 0.9800
C49' H49E 0.9800
C49' H49F 0.9800
C50 C51 1.367(8)
C50 C55 1.370(8)
C51 C52 1.412(8)
C51 H51A 0.9500
C52 C53 1.392(8)
C53 C54 1.373(8)
C54 C55 1.431(8)
C54 C58 1.497(8)
C55 H55A 0.9500
C56 C57 1.543(9)
C56 H56A 0.9900
C56 H56B 0.9900
C57 H57A 0.9800
C57 H57B 0.9800
C57 H57C 0.9800
C58 C60 1.519(9)
C58 C59 1.552(9)
C58 H58A 1.0000
C59 H59A 0.9800
C59 H59B 0.9800
C59 H59C 0.9800
C60 H60A 0.9800
C60 H60B 0.9800
C60 H60C 0.9800
C61 C62 1.553(9)
C62 C63 1.338(8)
C63 C64 1.370(9)
C63 H63A 0.9500
C64 C65 1.386(9)
C64 H64A 0.9500
C65 C66 1.349(9)
C65 H65A 0.9500
C66 C67 1.480(9)
C68 C69 1.393(10)
C68 C73 1.408(11)
C69 C70 1.395(9)
C69 H69A 0.9500
C70 C71 1.420(9)
C71 C72 1.344(10)
C72 C73 1.418(11)
C72 C76 1.602(11)
C73 H73A 0.9500
C74 C75 1.50(2)
C74 H74A 0.9900
C74 H74B 0.9900
C75 H75A 0.9800
C75 H75B 0.9800
C75 H75C 0.9800
C74' C75' 1.40(2)
C74' H74C 0.9900
C74' H74D 0.9900
C75' H75D 0.9800
C75' H75E 0.9800
C75' H75F 0.9800
C76 C77 1.289(18)
C76 C77' 1.540(17)
C76 C78' 1.647(19)
C76 C78 1.71(2)
C76 H76A 1.0000
C76 H76B 1.0000
C77 H77A 0.9800
C77 H77B 0.9800
C77 H77C 0.9800
C78 H78A 0.9800
C78 H78B 0.9800
C78 H78C 0.9800
C77' H77D 0.9800
C77' H77E 0.9800
C77' H77F 0.9800
C78' H78D 0.9800
C78' H78E 0.9800
C78' H78F 0.9800
C79 C80 1.365(8)
C79 C84 1.430(8)
C80 C81 1.435(8)
C80 H80A 0.9500
C81 C82 1.393(8)
C82 C83 1.347(8)
C83 C84 1.425(8)
C83 C87 1.524(8)
C84 H84A 0.9500
C85 C86 1.470(8)
C85 H85A 0.9900
C85 H85B 0.9900
C86 H86A 0.9800
C86 H86B 0.9800
C86 H86C 0.9800
C87 C89 1.508(9)
C87 C88 1.517(9)
C87 H87A 1.0000
C88 H88A 0.9800
C88 H88B 0.9800
C88 H88C 0.9800
C89 H89A 0.9800
C89 H89B 0.9800
C89 H89C 0.9800
C92 C93 1.472(11)
C93 H93A 0.9800
C93 H93B 0.9800
C93 H93C 0.9800
S3 O21 1.345(7)
S3 O23 1.408(7)
S3 O22 1.500(8)
S3 C94 1.917(8)
F7 C94 1.345(10)
F8 C94 1.447(10)
F9 C94 1.233(11)
S3' O22' 1.357(10)
S3' O23' 1.408(12)
S3' O21' 1.508(10)
S3' C94 1.712(8)
F7' C94 1.371(11)
F8' C94 1.172(12)
F9' C94 1.501(13)
S4 O24 1.400(6)
S4 O25 1.411(6)
S4 O26 1.497(7)
S4 C95 1.797(6)
F10 C95 1.394(7)
F11 C95 1.298(7)
F12 C95 1.119(6)
S4' O25' 1.346(10)
S4' O24' 1.432(9)
S4' O26' 1.48(1)
S4' C95' 1.798(11)
F10' C95' 1.378(12)
F11' C95' 1.277(11)
F12' C95' 1.110(11)
